data_7054580
loop_
_publ_author_name
'Ma\<ckov\'a, Michaela'
'Mik\<s\'atko, Ji\<r\'i'
'Budka, Jan'
'Eigner, V\'aclav'
'Cu\<r\'inov\'a, Petra'
'Lhot\'ak, Pavel'

_publ_section_title
;
 Chiral anion recognition by a ureido-thiacalix[4]arene ligand immobilized
 in the 1,3-alternate conformation
;
_journal_issue 2
_journal_name_full 'New J. Chem.'
_journal_page_first 1382
_journal_paper_doi 10.1039/C4NJ01956C
_journal_volume 39
_journal_year 2015
_chemical_formula_moiety 'C48 H60 N4 O12 S4'
_chemical_formula_sum 'C48 H60 N4 O12 S4'
_chemical_formula_weight 1013.29
_space_group_IT_number 14
_symmetry_cell_setting monoclinic
_symmetry_space_group_name_Hall '-P 2ybc'
_symmetry_space_group_name_H-M 'P 1 21/c 1'
_atom_sites_solution_hydrogens difmap
_atom_sites_solution_primary other
_audit_update_record
;
2014-11-26 deposited with the CCDC.
2014-12-04 downloaded from the CCDC.
;
_cell_angle_alpha 90
_cell_angle_beta 139.366(10)
_cell_angle_gamma 90
_cell_formula_units_Z 4
_cell_length_a 27.2610(14)
_cell_length_b 16.3468(3)
_cell_length_c 17.9466(9)
_cell_measurement_reflns_used 9774
_cell_measurement_temperature 180
_cell_measurement_theta_max 76
_cell_measurement_theta_min 5
_cell_volume 5208.2(11)
_computing_cell_refinement 'CrysAlis, (Oxford Diffraction, 2002)'
_computing_data_collection 'Xcalibur, (Oxford Diffraction, 2002)'
_computing_data_reduction 'CrysAlis, (Oxford Diffraction, 2002)'
_computing_molecular_graphics 'CAMERON (Watkin et al., 1996)'
_computing_publication_material 'CRYSTALS (Betteridge et al., 2003)'
_computing_structure_refinement 'CRYSTALS (Betteridge et al., 2003)'
_computing_structure_solution 'Superflip (Palatinus & Chapuis, 2007)'
_diffrn_ambient_pressure 101
_diffrn_ambient_temperature 180
_diffrn_measured_fraction_theta_full 0.995
_diffrn_measured_fraction_theta_max 0.962
_diffrn_measurement_device Area
_diffrn_measurement_device_type 'Oxford Diffraction XCALIBUR'
_diffrn_measurement_method \w
_diffrn_radiation_monochromator graphite
_diffrn_radiation_type 'Cu K\a'
_diffrn_radiation_wavelength 1.54184
_diffrn_reflns_av_R_equivalents 0.026
_diffrn_reflns_limit_h_max 33
_diffrn_reflns_limit_h_min -34
_diffrn_reflns_limit_k_max 20
_diffrn_reflns_limit_k_min -19
_diffrn_reflns_limit_l_max 22
_diffrn_reflns_limit_l_min -14
_diffrn_reflns_number 26066
_diffrn_reflns_theta_full 69.147
_diffrn_reflns_theta_max 75.985
_diffrn_reflns_theta_min 4.651
_diffrn_standards_number 0
_exptl_absorpt_coefficient_mu 2.195
_exptl_absorpt_correction_T_max 0.82
_exptl_absorpt_correction_T_min 0.48
_exptl_absorpt_correction_type analytical
_exptl_absorpt_process_details
; 
 Analytical Absorption (De Meulenaer & Tompa, 1965) 
;
_exptl_crystal_colour yellow
_exptl_crystal_density_diffrn 1.292
_exptl_crystal_density_method 'not measured'
_exptl_crystal_description plate
_exptl_crystal_F_000 2143.999
_exptl_crystal_size_max 0.544
_exptl_crystal_size_mid 0.362
_exptl_crystal_size_min 0.093
_refine_diff_density_max 0.57
_refine_diff_density_min -0.51
_refine_ls_extinction_method None
_refine_ls_goodness_of_fit_ref 1.0005
_refine_ls_hydrogen_treatment constr
_refine_ls_matrix_type full
_refine_ls_number_parameters 791
_refine_ls_number_reflns 10434
_refine_ls_number_restraints 262
_refine_ls_R_factor_all 0.0766
_refine_ls_R_factor_gt 0.0588
_refine_ls_shift/su_max 0.0030609
_refine_ls_shift/su_mean 0.0000634
_refine_ls_structure_factor_coef Fsqd
_refine_ls_weighting_details
;
 Method, part 1, Chebychev polynomial, (Watkin, 1994, Prince, 1982) 
 [weight] = 1.0/[A~0~*T~0~(x)+A~1~*T~1~(x) ... +A~n-1~]*T~n-1~(x)] 
 where A~i~ are the Chebychev coefficients listed below and x= Fcalc/Fmax 
 Method = Robust Weighting (Prince, 1982) 
 W = [weight] * [1-(deltaF/6*sigmaF)^2^]^2^ 
 A~i~ are: 
 737. 0.115E+04 560. 132. 0.00 
;
_refine_ls_weighting_scheme calc
_refine_ls_wR_factor_all 0.1310
_refine_ls_wR_factor_gt 0.1079
_refine_ls_wR_factor_ref 0.1309
_reflns_limit_h_max 22
_reflns_limit_h_min -34
_reflns_limit_k_max 20
_reflns_limit_k_min 0
_reflns_limit_l_max 22
_reflns_limit_l_min 0
_reflns_number_gt 7831
_reflns_number_total 10476
_reflns_threshold_expression I>2.0\s(I)
_oxford_diffrn_Wilson_B_factor 4.25
_oxford_diffrn_Wilson_scale 0.30
_oxford_refine_ls_r_factor_ref 0.0765
_oxford_refine_ls_scale 1.931(8)
_oxford_reflns_number_all 10436
_oxford_reflns_threshold_expression_ref I>0.0\s(I)
_cod_data_source_file c4nj01956c1.cif
_cod_data_source_block 4d
_cod_depositor_comments
;
The following automatic conversions were performed:

'_atom_sites_solution_primary' value 'Other' changed to 'other'
according to
/usr/data/users/saulius/crontab/automatic-downloads/rss-feeds/RSC/lib/dictionaries/cif_core.dic
dictionary named 'cif_core.dic' version 2.4.2 from 2011-04-26.

Automatic conversion script
Id: cif_fix_values 2935 2014-11-11 08:27:57Z andrius 

 Adding full bibliography for 7054576--7054583.cif.
;
_cod_original_sg_symbol_Hall '-P 2ybc '
_cod_original_sg_symbol_H-M 'P 21/c '
_cod_database_code 7054580

loop_
_symmetry_equiv_pos_as_xyz
x,y,z
-x,-y,-z
x,-y+1/2,z+1/2
-x,y+1/2,-z+1/2

loop_
_atom_site_label
_atom_site_type_symbol
_atom_site_fract_x
_atom_site_fract_y
_atom_site_fract_z
_atom_site_U_iso_or_equiv
_atom_site_occupancy
_atom_site_adp_type
_atom_site_refinement_flags_posn
_atom_site_refinement_flags_adp
_atom_site_refinement_flags_occupancy
_atom_site_disorder_assembly
_atom_site_disorder_group
C1 C 0.10600(15) 0.55465(17) 0.2674(2) 0.0448 1.0000 Uani . . . . .
S2 S 0.05099(4) 0.50350(5) 0.13626(6) 0.0480 1.0000 Uani . . . . .
C3 C 0.11720(14) 0.45793(16) 0.1515(2) 0.0409 1.0000 Uani . . . . .
C4 C 0.10340(15) 0.37694(17) 0.1154(2) 0.0441 1.0000 Uani . . . . .
C5 C 0.14778(16) 0.34147(16) 0.1130(2) 0.0454 1.0000 Uani . . . . .
C6 C 0.20650(17) 0.38173(17) 0.1468(2) 0.0479 1.0000 Uani . . . . .
C7 C 0.22038(16) 0.46263(17) 0.1825(2) 0.0441 1.0000 Uani . . . . .
S8 S 0.28876(5) 0.51687(5) 0.20979(8) 0.0601 1.0000 Uani . . . . .
C9 C 0.34698(17) 0.56012(18) 0.3467(3) 0.0490 1.0000 Uani . . . . .
C10 C 0.35864(18) 0.64438(19) 0.3580(3) 0.0529 1.0000 Uani . . . . .
C11 C 0.40708(19) 0.67890(19) 0.4645(3) 0.0542 1.0000 Uani . . . . .
C12 C 0.44444(18) 0.6337(2) 0.5611(3) 0.0554 1.0000 Uani . . . . .
C13 C 0.43252(16) 0.54975(19) 0.5497(3) 0.0520 1.0000 Uani . . . . .
S14 S 0.48686(4) 0.49211(6) 0.67642(8) 0.0667 1.0000 Uani . . . . .
C15 C 0.41730(16) 0.4436(2) 0.6519(2) 0.0517 1.0000 Uani . . . . .
C16 C 0.41899(16) 0.3600(2) 0.6606(3) 0.0537 1.0000 Uani . . . . .
C17 C 0.36945(16) 0.32101(19) 0.6509(2) 0.0509 1.0000 Uani . . . . .
C18 C 0.31627(16) 0.36368(19) 0.6304(2) 0.0498 1.0000 Uani . . . . .
C19 C 0.31384(16) 0.44791(19) 0.6211(2) 0.0469 1.0000 Uani . . . . .
S20 S 0.24945(5) 0.50224(6) 0.60331(7) 0.0591 1.0000 Uani . . . . .
C21 C 0.19224(16) 0.55331(19) 0.4714(2) 0.0474 1.0000 Uani . . . . .
C22 C 0.17918(18) 0.63630(19) 0.4667(3) 0.0536 1.0000 Uani . . . . .
C23 C 0.12996(19) 0.67668(19) 0.3628(3) 0.0536 1.0000 Uani . . . . .
C24 C 0.09403(17) 0.63729(18) 0.2638(3) 0.0492 1.0000 Uani . . . . .
C25 C 0.17478(16) 0.50126(16) 0.1835(2) 0.0418 1.0000 Uani . . . . .
C26 C 0.38447(16) 0.51243(18) 0.4427(3) 0.0486 1.0000 Uani . . . . .
C27 C 0.36505(16) 0.48923(19) 0.6339(2) 0.0474 1.0000 Uani . . . . .
C28 C 0.15452(15) 0.51140(17) 0.3709(2) 0.0438 1.0000 Uani . . . . .
O29 O 0.18895(12) 0.58055(11) 0.21827(16) 0.0506 1.0000 Uani D U . . .
C30 C 0.14303(19) 0.64015(16) 0.1268(3) 0.0599 1.0000 Uani D . . . .
C31 C 0.1694(2) 0.72421(17) 0.1823(3) 0.0700 1.0000 Uani D . . . .
C32 C 0.1158(2) 0.7940(2) 0.1012(4) 0.0673 0.681(15) Uani D U P 4 1
C33 C 0.1528(5) 0.8768(2) 0.1631(7) 0.0722 0.681(15) Uani D U P 4 1
C34 C 0.1002(6) 0.9475(3) 0.0824(9) 0.0969 0.681(15) Uani D U P 4 1
C35 C 0.1331(7) 1.0293(4) 0.1472(11) 0.0971 0.681(15) Uani D U P 4 1
O36 O 0.37345(13) 0.43002(13) 0.4336(2) 0.0586 1.0000 Uani D U . . .
C37 C 0.4229(5) 0.3864(3) 0.4396(9) 0.0789 0.786(5) Uani D U P 2 1
C38 C 0.4280(3) 0.2967(3) 0.4683(5) 0.0820 0.786(5) Uani D U P 2 1
C39 C 0.3533(3) 0.2520(3) 0.3848(5) 0.0896 0.786(5) Uani D U P 2 1
C40 C 0.3575(4) 0.1624(3) 0.4149(6) 0.0947 0.786(5) Uani D U P 2 1
C41 C 0.4090(4) 0.1082(3) 0.4269(5) 0.1078 0.786(5) Uani D U P 2 1
C42 C 0.4050(5) 0.0175(3) 0.4448(7) 0.1130 0.786(5) Uani D U P 2 1
O43 O 0.36233(12) 0.57220(13) 0.62532(16) 0.0536 1.0000 Uani D U . . .
C44 C 0.4171(3) 0.6145(3) 0.7355(3) 0.0610 0.719(8) Uani D U P 3 1
C45 C 0.3837(4) 0.6986(3) 0.7128(5) 0.0574 0.719(8) Uani D U P 3 1
C46 C 0.3726(3) 0.7498(3) 0.6289(5) 0.0590 0.719(8) Uani D U P 3 1
C47 C 0.3392(5) 0.8347(4) 0.6092(7) 0.0630 0.719(8) Uani D U P 3 1
C48 C 0.3277(5) 0.8850(4) 0.5244(7) 0.0839 0.719(8) Uani D U P 3 1
C49 C 0.2866(6) 0.9665(5) 0.4918(9) 0.1110 0.719(8) Uani D U P 3 1
O50 O 0.16728(11) 0.43015(12) 0.37374(17) 0.0507 1.0000 Uani D U . . .
C51 C 0.11541(19) 0.37430(19) 0.3494(3) 0.0669 1.0000 Uani D . . . .
C52 C 0.1368(2) 0.2888(2) 0.3459(4) 0.0743 1.0000 Uani D . . . .
C53 C 0.0800(8) 0.2266(4) 0.309(2) 0.0988 0.586(6) Uani D U P 1 1
C54 C 0.1138(5) 0.1401(4) 0.3428(8) 0.0974 0.586(6) Uani D U P 1 1
C55 C 0.0619(5) 0.0790(5) 0.3214(10) 0.1021 0.586(6) Uani D U P 1 1
C56 C 0.0862(7) -0.0082(5) 0.3296(12) 0.1254 0.586(6) Uani D U P 1 1
N57 N 0.13176(16) 0.25701(16) 0.0726(3) 0.0611 1.0000 Uani . . . . .
O58 O 0.17770(15) 0.22090(15) 0.0870(2) 0.0764 1.0000 Uani . . . . .
O59 O 0.07180(17) 0.22731(17) 0.0227(3) 0.1002 1.0000 Uani . . . . .
N60 N 0.4185(2) 0.76829(18) 0.4763(3) 0.0683 1.0000 Uani . . . . .
O61 O 0.46884(18) 0.79667(17) 0.5735(3) 0.0854 1.0000 Uani . . . . .
O62 O 0.3778(2) 0.80838(16) 0.3887(3) 0.0923 1.0000 Uani . . . . .
N63 N 0.37109(16) 0.23189(18) 0.6581(2) 0.0622 1.0000 Uani . . . . .
O64 O 0.3289(2) 0.19835(18) 0.6531(3) 0.0984 1.0000 Uani . . . . .
O65 O 0.41523(15) 0.19444(16) 0.6693(2) 0.0756 1.0000 Uani . . . . .
N66 N 0.1169(2) 0.76452(18) 0.3584(3) 0.0702 1.0000 Uani . . . . .
O67 O 0.0797(2) 0.80060(17) 0.2688(3) 0.1040 1.0000 Uani . . . . .
O68 O 0.1444(2) 0.79680(16) 0.4454(3) 0.0919 1.0000 Uani . . . . .
C132 C 0.1160(2) 0.7864(2) 0.0840(4) 0.0656 0.319(15) Uani D U P 4 2
C133 C 0.1277(5) 0.8739(2) 0.1276(7) 0.0794 0.319(15) Uani D U P 4 2
C134 C 0.0779(11) 0.9341(7) 0.0266(12) 0.0931 0.319(15) Uani D U P 4 2
C135 C 0.0979(12) 1.0224(7) 0.072(2) 0.0943 0.319(15) Uani D U P 4 2
C137 C 0.409(2) 0.3731(8) 0.425(4) 0.0808 0.214(5) Uani D U P 2 2
C138 C 0.3753(12) 0.2913(8) 0.408(2) 0.1403 0.214(5) Uani D U P 2 2
C139 C 0.4193(12) 0.2229(8) 0.420(2) 0.1439 0.214(5) Uani D U P 2 2
C140 C 0.4105(10) 0.1492(9) 0.4622(14) 0.0956 0.214(5) Uani D U P 2 2
C141 C 0.3323(10) 0.1097(11) 0.3649(17) 0.1239 0.214(5) Uani D U P 2 2
C142 C 0.3444(17) 0.0166(10) 0.383(3) 0.1362 0.214(5) Uani D U P 2 2
C144 C 0.3893(10) 0.6132(7) 0.7229(10) 0.0807 0.281(8) Uani D U P 3 2
C145 C 0.4060(6) 0.7025(7) 0.7241(12) 0.0557 0.281(8) Uani D U P 3 2
C146 C 0.3362(8) 0.7470(7) 0.6128(12) 0.0844 0.281(8) Uani D U P 3 2
C147 C 0.3563(8) 0.8360(9) 0.6160(16) 0.0646 0.281(8) Uani D U P 3 2
C148 C 0.2893(10) 0.8804(9) 0.5021(14) 0.1052 0.281(8) Uani D U P 3 2
C149 C 0.3112(12) 0.9717(9) 0.5240(18) 0.0800 0.281(8) Uani D U P 3 2
C153 C 0.0852(14) 0.2187(7) 0.312(3) 0.0982 0.414(6) Uani D U P 1 2
C154 C 0.1033(8) 0.1387(6) 0.2902(12) 0.0986 0.414(6) Uani D U P 1 2
C155 C 0.0566(7) 0.0640(6) 0.2621(10) 0.1017 0.414(6) Uani D U P 1 2
C156 C 0.0911(10) 0.0275(10) 0.3729(12) 0.1255 0.414(6) Uani D U P 1 2
H41 H 0.0646 0.3482 0.0935 0.0532 1.0000 Uiso R . . . .
H61 H 0.2372 0.3557 0.1478 0.0572 1.0000 Uiso R . . . .
H101 H 0.3333 0.6758 0.2936 0.0634 1.0000 Uiso R . . . .
H121 H 0.4750 0.6602 0.6316 0.0657 1.0000 Uiso R . . . .
H161 H 0.4538 0.3287 0.6738 0.0631 1.0000 Uiso R . . . .
H181 H 0.2829 0.3358 0.6231 0.0601 1.0000 Uiso R . . . .
H221 H 0.2032 0.6648 0.5312 0.0628 1.0000 Uiso R . . . .
H241 H 0.0610 0.6662 0.1942 0.0583 1.0000 Uiso R . . . .
H512 H 0.1191 0.3787 0.4076 0.0793 1.0000 Uiso R . . . .
H511 H 0.0619 0.3870 0.2735 0.0801 1.0000 Uiso R . . . .
H532 H 0.0706 0.2385 0.3534 0.1202 0.586(6) Uiso R . P 1 1
H531 H 0.0308 0.2311 0.2252 0.1202 0.586(6) Uiso R . P 1 1
H542 H 0.1640 0.1357 0.4234 0.1241 0.586(6) Uiso R . P 1 1
H541 H 0.1176 0.1263 0.2941 0.1239 0.586(6) Uiso R . P 1 1
H551 H 0.0629 0.0898 0.3772 0.1350 0.586(6) Uiso R . P 1 1
H552 H 0.0102 0.0873 0.2419 0.1352 0.586(6) Uiso R . P 1 1
H562 H 0.0575 -0.0455 0.3277 0.1991 0.586(6) Uiso R . P 1 1
H561 H 0.1398 -0.0119 0.4029 0.1989 0.586(6) Uiso R . P 1 1
H563 H 0.0772 -0.0189 0.2669 0.1992 0.586(6) Uiso R . P 1 1
H1531 H 0.0903 0.2089 0.3723 0.1193 0.414(6) Uiso R . P 1 2
H1532 H 0.0328 0.2356 0.2400 0.1191 0.414(6) Uiso R . P 1 2
H1542 H 0.1570 0.1270 0.3565 0.1208 0.414(6) Uiso R . P 1 2
H1541 H 0.0903 0.1471 0.2234 0.1210 0.414(6) Uiso R . P 1 2
H1551 H 0.0039 0.0795 0.2092 0.1170 0.414(6) Uiso R . P 1 2
H1552 H 0.0586 0.0214 0.2268 0.1171 0.414(6) Uiso R . P 1 2
H1561 H 0.0628 -0.0210 0.3575 0.1760 0.414(6) Uiso R . P 1 2
H1563 H 0.0882 0.0712 0.4077 0.1760 0.414(6) Uiso R . P 1 2
H1562 H 0.1444 0.0131 0.4258 0.1759 0.414(6) Uiso R . P 1 2
H371 H 0.4739 0.4108 0.4984 0.0982 0.786(5) Uiso R . P 2 1
H372 H 0.4017 0.3897 0.3636 0.0979 0.786(5) Uiso R . P 2 1
H381 H 0.4515 0.2933 0.5457 0.1062 0.786(5) Uiso R . P 2 1
H382 H 0.4590 0.2686 0.4664 0.1055 0.786(5) Uiso R . P 2 1
H392 H 0.3262 0.2815 0.3921 0.1154 0.786(5) Uiso R . P 2 1
H391 H 0.3284 0.2564 0.3069 0.1158 0.786(5) Uiso R . P 2 1
H402 H 0.3741 0.1586 0.4869 0.1198 0.786(5) Uiso R . P 2 1
H401 H 0.3069 0.1372 0.3514 0.1188 0.786(5) Uiso R . P 2 1
H411 H 0.4628 0.1276 0.4912 0.1396 0.786(5) Uiso R . P 2 1
H412 H 0.3913 0.1132 0.3541 0.1394 0.786(5) Uiso R . P 2 1
H422 H 0.4461 -0.0121 0.4660 0.1787 0.786(5) Uiso R . P 2 1
H421 H 0.4135 0.0120 0.5088 0.1790 0.786(5) Uiso R . P 2 1
H423 H 0.3559 -0.0037 0.3739 0.1791 0.786(5) Uiso R . P 2 1
H1371 H 0.4600 0.3685 0.5032 0.0989 0.214(5) Uiso R . P 2 2
H1372 H 0.4113 0.3896 0.3753 0.0990 0.214(5) Uiso R . P 2 2
H1381 H 0.3628 0.2828 0.4458 0.1609 0.214(5) Uiso R . P 2 2
H1382 H 0.3297 0.2936 0.3257 0.1611 0.214(5) Uiso R . P 2 2
H1391 H 0.4722 0.2386 0.4821 0.1470 0.214(5) Uiso R . P 2 2
H1392 H 0.4048 0.2073 0.3533 0.1471 0.214(5) Uiso R . P 2 2
H1402 H 0.4495 0.1082 0.5006 0.1201 0.214(5) Uiso R . P 2 2
H1401 H 0.4126 0.1700 0.5155 0.1200 0.214(5) Uiso R . P 2 2
H1412 H 0.3158 0.1205 0.2954 0.1320 0.214(5) Uiso R . P 2 2
H1411 H 0.2955 0.1316 0.3571 0.1319 0.214(5) Uiso R . P 2 2
H1421 H 0.2882 -0.0123 0.2904 0.2120 0.214(5) Uiso R . P 2 2
H1422 H 0.4013 -0.0017 0.4157 0.2120 0.214(5) Uiso R . P 2 2
H1423 H 0.3478 0.0087 0.4535 0.2120 0.214(5) Uiso R . P 2 2
H441 H 0.4661 0.6184 0.7676 0.0740 0.719(8) Uiso R . P 3 1
H442 H 0.4218 0.5851 0.7885 0.0742 0.719(8) Uiso R . P 3 1
H451 H 0.4200 0.7279 0.7864 0.0704 0.719(8) Uiso R . P 3 1
H452 H 0.3373 0.6926 0.6874 0.0693 0.719(8) Uiso R . P 3 1
H462 H 0.4207 0.7558 0.6568 0.0730 0.719(8) Uiso R . P 3 1
H461 H 0.3379 0.7213 0.5564 0.0729 0.719(8) Uiso R . P 3 1
H472 H 0.3735 0.8646 0.6812 0.0748 0.719(8) Uiso R . P 3 1
H471 H 0.2917 0.8287 0.5803 0.0746 0.719(8) Uiso R . P 3 1
H481 H 0.3772 0.8935 0.5579 0.1040 0.719(8) Uiso R . P 3 1
H482 H 0.2934 0.8537 0.4529 0.1036 0.719(8) Uiso R . P 3 1
H492 H 0.2751 0.9916 0.4308 0.1701 0.719(8) Uiso R . P 3 1
H491 H 0.3198 1.0013 0.5596 0.1699 0.719(8) Uiso R . P 3 1
H493 H 0.2393 0.9556 0.4641 0.1700 0.719(8) Uiso R . P 3 1
H1441 H 0.4341 0.5864 0.7935 0.0970 0.281(8) Uiso R . P 3 2
H1442 H 0.3504 0.6115 0.7160 0.0970 0.281(8) Uiso R . P 3 2
H1451 H 0.4240 0.7299 0.7897 0.0641 0.281(8) Uiso R . P 3 2
H1452 H 0.4453 0.7042 0.7315 0.0641 0.281(8) Uiso R . P 3 2
H1461 H 0.2975 0.7480 0.6069 0.1030 0.281(8) Uiso R . P 3 2
H1462 H 0.3171 0.7184 0.5473 0.1030 0.281(8) Uiso R . P 3 2
H1472 H 0.3723 0.8657 0.6787 0.0749 0.281(8) Uiso R . P 3 2
H1471 H 0.3970 0.8355 0.6264 0.0750 0.281(8) Uiso R . P 3 2
H1482 H 0.2453 0.8748 0.4833 0.1269 0.281(8) Uiso R . P 3 2
H1481 H 0.2775 0.8589 0.4396 0.1267 0.281(8) Uiso R . P 3 2
H1491 H 0.2695 1.0028 0.4565 0.1152 0.281(8) Uiso R . P 3 2
H1492 H 0.3247 0.9921 0.5880 0.1149 0.281(8) Uiso R . P 3 2
H1493 H 0.3537 0.9772 0.5400 0.1150 0.281(8) Uiso R . P 3 2
H302 H 0.1486 0.6339 0.0786 0.0732 1.0000 Uiso R . . . .
H301 H 0.0900 0.6324 0.0800 0.0742 1.0000 Uiso R . . . .
H321 H 0.1096 0.7965 0.0395 0.0856 0.681(15) Uiso R . P 4 1
H322 H 0.0669 0.7836 0.0690 0.0852 0.681(15) Uiso R . P 4 1
H331 H 0.2047 0.8830 0.2057 0.0933 0.681(15) Uiso R . P 4 1
H332 H 0.1510 0.8776 0.2156 0.0928 0.681(15) Uiso R . P 4 1
H341 H 0.1011 0.9472 0.0285 0.1131 0.681(15) Uiso R . P 4 1
H342 H 0.0486 0.9419 0.0413 0.1123 0.681(15) Uiso R . P 4 1
H351 H 0.0977 1.0735 0.1005 0.1411 0.681(15) Uiso R . P 4 1
H353 H 0.1802 1.0415 0.1753 0.1409 0.681(15) Uiso R . P 4 1
H352 H 0.1443 1.0231 0.2128 0.1411 0.681(15) Uiso R . P 4 1
H1322 H 0.1108 0.7767 0.0243 0.0872 0.319(15) Uiso R . P 4 2
H1321 H 0.0670 0.7792 0.0519 0.0871 0.319(15) Uiso R . P 4 2
H1332 H 0.1747 0.8846 0.1544 0.0903 0.319(15) Uiso R . P 4 2
H1331 H 0.1370 0.8827 0.1905 0.0905 0.319(15) Uiso R . P 4 2
H1341 H 0.0716 0.9318 -0.0353 0.1130 0.319(15) Uiso R . P 4 2
H1342 H 0.0299 0.9189 -0.0060 0.1131 0.319(15) Uiso R . P 4 2
H1352 H 0.0664 1.0610 0.0097 0.1410 0.319(15) Uiso R . P 4 2
H1353 H 0.1503 1.0312 0.1198 0.1412 0.319(15) Uiso R . P 4 2
H1351 H 0.0908 1.0280 0.1176 0.1409 0.319(15) Uiso R . P 4 2
H522 H 0.1871 0.2753 0.4197 0.0905 1.0000 Uiso R . . . .
H521 H 0.1360 0.2874 0.2915 0.0905 1.0000 Uiso R . . . .
H312 H 0.2176 0.7354 0.2152 0.0846 1.0000 Uiso R . . . .
H311 H 0.1768 0.7231 0.2439 0.0846 1.0000 Uiso R . . . .

loop_
_atom_site_aniso_label
_atom_site_aniso_U_11
_atom_site_aniso_U_22
_atom_site_aniso_U_33
_atom_site_aniso_U_23
_atom_site_aniso_U_13
_atom_site_aniso_U_12
C1 0.0446(14) 0.0495(15) 0.0418(13) 0.0020(11) 0.0331(12) 0.0082(11)
S2 0.0402(3) 0.0531(4) 0.0405(3) 0.0001(3) 0.0278(3) 0.0086(3)
C3 0.0407(12) 0.0415(13) 0.0330(11) 0.0034(10) 0.0259(11) 0.0068(10)
C4 0.0395(13) 0.0450(14) 0.0384(13) 0.0014(11) 0.0269(11) 0.0026(11)
C5 0.0478(14) 0.0368(13) 0.0441(14) -0.0037(11) 0.0328(12) 0.0002(11)
C6 0.0568(16) 0.0451(15) 0.0488(15) -0.0042(12) 0.0420(14) 0.0013(12)
C7 0.0538(15) 0.0441(14) 0.0440(14) -0.0016(11) 0.0397(13) -0.0025(12)
S8 0.0796(5) 0.0647(5) 0.0693(5) -0.0161(4) 0.0658(5) -0.0189(4)
C9 0.0590(16) 0.0487(15) 0.0632(17) -0.0054(13) 0.0530(16) -0.0069(13)
C10 0.0643(18) 0.0498(16) 0.0664(19) -0.0020(14) 0.0558(17) -0.0047(14)
C11 0.0699(19) 0.0440(15) 0.072(2) -0.0084(14) 0.0603(18) -0.0113(14)
C12 0.0569(17) 0.0568(18) 0.0615(18) -0.0085(14) 0.0474(16) -0.0125(14)
C13 0.0475(15) 0.0530(17) 0.0599(17) 0.0007(13) 0.0420(15) -0.0067(13)
S14 0.0396(4) 0.0781(6) 0.0598(5) 0.0121(4) 0.0314(4) -0.0045(4)
C15 0.0390(14) 0.0613(18) 0.0421(14) 0.0085(13) 0.0272(12) 0.0011(12)
C16 0.0434(14) 0.0608(18) 0.0504(16) 0.0151(13) 0.0337(14) 0.0106(13)
C17 0.0477(15) 0.0524(16) 0.0477(15) 0.0155(13) 0.0349(13) 0.0077(12)
C18 0.0453(14) 0.0610(17) 0.0411(14) 0.0101(12) 0.0322(13) 0.0025(13)
C19 0.0453(14) 0.0575(16) 0.0366(13) 0.0085(12) 0.0307(12) 0.0062(12)
S20 0.0699(5) 0.0746(5) 0.0499(4) 0.0100(3) 0.0502(4) 0.0151(4)
C21 0.0527(15) 0.0550(16) 0.0472(14) 0.0026(12) 0.0414(14) 0.0066(13)
C22 0.0652(18) 0.0558(17) 0.0555(17) -0.0055(13) 0.0502(16) 0.0031(14)
C23 0.0663(18) 0.0463(16) 0.0592(17) 0.0012(13) 0.0507(16) 0.0087(14)
C24 0.0534(16) 0.0482(15) 0.0494(15) 0.0044(12) 0.0399(14) 0.0093(12)
C25 0.0489(14) 0.0402(13) 0.0348(13) -0.0005(10) 0.0314(12) 0.0006(11)
C26 0.0470(15) 0.0460(15) 0.0674(18) -0.0046(13) 0.0475(15) -0.0070(12)
C27 0.0432(14) 0.0546(16) 0.0308(12) 0.0046(11) 0.0244(12) -0.0004(12)
C28 0.0452(14) 0.0440(14) 0.0475(15) 0.0027(11) 0.0367(13) 0.0066(11)
O29 0.0629(12) 0.0381(10) 0.0504(11) -0.0051(8) 0.0429(10) -0.0023(9)
C30 0.077(2) 0.0410(15) 0.0632(19) 0.0069(13) 0.0537(18) 0.0036(14)
C31 0.094(3) 0.0418(17) 0.089(3) 0.0011(16) 0.074(2) 0.0027(17)
C32 0.093(3) 0.0481(19) 0.105(3) 0.009(2) 0.087(3) 0.0119(18)
C33 0.085(4) 0.048(3) 0.113(5) 0.007(3) 0.084(4) 0.006(2)
C34 0.126(7) 0.045(3) 0.145(8) 0.010(4) 0.110(7) 0.013(4)
C35 0.130(7) 0.052(3) 0.142(8) -0.004(4) 0.112(7) 0.002(4)
O36 0.0643(13) 0.0435(11) 0.0805(14) -0.0033(10) 0.0585(12) -0.0063(9)
C37 0.079(4) 0.048(2) 0.126(4) -0.011(3) 0.082(4) -0.004(2)
C38 0.072(3) 0.054(3) 0.109(4) -0.007(3) 0.066(3) 0.005(2)
C39 0.083(4) 0.052(3) 0.099(4) 0.006(3) 0.059(3) -0.005(3)
C40 0.100(4) 0.059(3) 0.094(4) -0.002(3) 0.065(3) -0.003(3)
C41 0.145(5) 0.086(4) 0.079(3) -0.012(3) 0.081(4) -0.029(4)
C42 0.137(5) 0.070(3) 0.110(5) -0.009(3) 0.088(4) -0.019(4)
O43 0.0580(12) 0.0509(11) 0.0418(10) -0.0038(8) 0.0351(10) -0.0068(9)
C44 0.054(3) 0.066(3) 0.037(2) -0.012(2) 0.027(2) -0.018(2)
C45 0.055(4) 0.068(3) 0.055(3) -0.025(2) 0.043(3) -0.024(3)
C46 0.064(3) 0.060(3) 0.067(3) -0.016(2) 0.053(3) -0.014(2)
C47 0.066(3) 0.062(3) 0.082(3) -0.019(2) 0.062(3) -0.015(2)
C48 0.093(4) 0.076(3) 0.096(4) 0.002(3) 0.075(4) 0.008(3)
C49 0.106(6) 0.088(4) 0.098(5) 0.006(4) 0.065(5) 0.016(4)
O50 0.0551(11) 0.0421(10) 0.0540(11) 0.0041(8) 0.0412(10) 0.0096(8)
C51 0.065(2) 0.061(2) 0.073(2) 0.0103(17) 0.0517(19) 0.0042(16)
C52 0.085(3) 0.067(2) 0.077(2) -0.0006(19) 0.063(2) -0.0021(19)
C53 0.115(4) 0.080(3) 0.114(4) -0.015(4) 0.090(4) -0.019(3)
C54 0.113(5) 0.072(3) 0.096(7) -0.030(4) 0.077(6) 0.002(3)
C55 0.116(5) 0.098(5) 0.113(6) -0.003(5) 0.093(5) 0.003(4)
C56 0.103(5) 0.095(7) 0.155(9) -0.013(6) 0.092(6) -0.013(6)
N57 0.0621(16) 0.0436(14) 0.0727(18) -0.0105(12) 0.0498(15) -0.0034(12)
O58 0.0812(17) 0.0528(13) 0.103(2) -0.0185(13) 0.0724(17) 0.0002(12)
O59 0.0826(19) 0.0604(16) 0.151(3) -0.0396(18) 0.086(2) -0.0221(14)
N60 0.097(2) 0.0507(16) 0.087(2) -0.0115(15) 0.078(2) -0.0158(15)
O61 0.111(2) 0.0641(16) 0.0902(19) -0.0282(14) 0.0791(19) -0.0355(16)
O62 0.148(3) 0.0486(14) 0.102(2) -0.0019(14) 0.101(2) -0.0098(16)
N63 0.0640(16) 0.0595(16) 0.0648(17) 0.0224(13) 0.0494(15) 0.0137(13)
O64 0.130(3) 0.0656(17) 0.162(3) 0.0324(18) 0.128(3) 0.0123(17)
O65 0.0722(16) 0.0648(15) 0.0860(18) 0.0187(13) 0.0590(15) 0.0187(13)
N66 0.093(2) 0.0520(16) 0.080(2) -0.0035(15) 0.070(2) 0.0076(15)
O67 0.161(3) 0.0547(15) 0.096(2) 0.0161(15) 0.097(2) 0.0321(18)
O68 0.142(3) 0.0586(15) 0.099(2) -0.0094(14) 0.098(2) 0.0075(16)
C132 0.092(3) 0.048(2) 0.105(3) 0.009(2) 0.088(3) 0.012(2)
C133 0.079(7) 0.049(6) 0.122(8) 0.004(6) 0.080(6) 0.012(5)
C134 0.128(10) 0.054(6) 0.156(11) 0.008(7) 0.125(9) 0.014(6)
C135 0.111(10) 0.058(6) 0.162(11) -0.007(8) 0.117(9) 0.000(6)
C137 0.080(4) 0.048(2) 0.126(4) -0.011(3) 0.081(4) -0.004(2)
C138 0.085(9) 0.059(8) 0.116(10) -0.010(9) 0.031(9) 0.010(9)
C139 0.102(9) 0.075(9) 0.111(9) 0.004(8) 0.041(9) 0.010(8)
C140 0.100(4) 0.060(3) 0.094(4) -0.003(3) 0.064(4) -0.003(3)
C141 0.150(10) 0.082(9) 0.084(8) -0.024(8) 0.073(8) -0.026(9)
C142 0.149(11) 0.081(9) 0.114(10) -0.012(8) 0.081(9) -0.010(10)
C144 0.069(8) 0.069(7) 0.045(5) -0.023(5) 0.027(6) -0.011(7)
C145 0.041(6) 0.072(6) 0.062(6) -0.025(5) 0.042(5) -0.027(5)
C146 0.079(8) 0.057(6) 0.071(6) -0.020(5) 0.044(7) -0.020(6)
C147 0.059(7) 0.072(7) 0.090(6) -0.025(5) 0.065(6) -0.019(5)
C148 0.081(8) 0.067(7) 0.118(8) 0.011(7) 0.062(8) 0.002(7)
C149 0.089(8) 0.092(8) 0.089(8) 0.011(7) 0.076(8) 0.003(7)
C153 0.115(4) 0.080(3) 0.114(4) -0.015(4) 0.091(4) -0.019(3)
C154 0.114(5) 0.072(3) 0.096(7) -0.030(4) 0.076(6) 0.002(3)
C155 0.116(5) 0.098(5) 0.113(6) -0.003(5) 0.093(6) 0.003(4)
C156 0.103(5) 0.095(7) 0.155(9) -0.012(6) 0.092(6) -0.014(6)

loop_
_atom_type_symbol
_atom_type_scat_dispersion_real
_atom_type_scat_dispersion_imag
_atom_type_scat_Cromer_Mann_a1
_atom_type_scat_Cromer_Mann_b1
_atom_type_scat_Cromer_Mann_a2
_atom_type_scat_Cromer_Mann_b2
_atom_type_scat_Cromer_Mann_a3
_atom_type_scat_Cromer_Mann_b3
_atom_type_scat_Cromer_Mann_a4
_atom_type_scat_Cromer_Mann_b4
_atom_type_scat_Cromer_Mann_c
_atom_type_scat_source
C 0.0181 0.0091 2.3100 20.8439 1.0200 10.2075 1.5886 0.5687 0.8650 51.6512 0.2156 'International Tables Vol C 4.2.6.8 and 6.1.1.4'
H 0.0000 0.0000 0.4930 10.5109 0.3229 26.1257 0.1402 3.1424 0.0408 57.7998 0.0030 'International Tables Vol C 4.2.6.8 and 6.1.1.4'
N 0.0311 0.0180 12.2126 0.0057 3.1322 9.8933 2.0125 28.9975 1.1663 0.5826 -11.5290 'International Tables Vol C 4.2.6.8 and 6.1.1.4'
O 0.0492 0.0322 3.0485 13.2771 2.2868 5.7011 1.5463 0.3239 0.8670 32.9089 0.2508 'International Tables Vol C 4.2.6.8 and 6.1.1.4'
S 0.3331 0.5567 6.9053 1.4679 5.2034 22.2151 1.4379 0.2536 1.5863 56.1720 0.8669 'International Tables Vol C 4.2.6.8 and 6.1.1.4'

loop_
_geom_angle_atom_site_label_1
_geom_angle_atom_site_label_2
_geom_angle_atom_site_label_3
_geom_angle
_geom_angle_publ_flag
S2 C1 C24 118.0(2) yes
S2 C1 C28 121.2(2) yes
C24 C1 C28 120.4(3) yes
C1 S2 C3 104.92(12) yes
S2 C3 C4 116.3(2) yes
S2 C3 C25 123.3(2) yes
C4 C3 C25 119.9(2) yes
C3 C4 C5 118.9(3) yes
C3 C4 H41 119.7 no
C5 C4 H41 121.5 no
C4 C5 C6 122.9(3) yes
C4 C5 N57 118.4(3) yes
C6 C5 N57 118.7(3) yes
C5 C6 C7 118.5(3) yes
C5 C6 H61 121.4 no
C7 C6 H61 120.1 no
C6 C7 S8 117.8(2) yes
C6 C7 C25 119.9(3) yes
S8 C7 C25 121.9(2) yes
C7 S8 C9 103.38(13) yes
S8 C9 C10 117.5(2) yes
S8 C9 C26 122.4(2) yes
C10 C9 C26 120.0(3) yes
C9 C10 C11 118.8(3) yes
C9 C10 H101 119.5 no
C11 C10 H101 121.8 no
C10 C11 C12 122.8(3) yes
C10 C11 N60 118.8(3) yes
C12 C11 N60 118.4(3) yes
C11 C12 C13 118.4(3) yes
C11 C12 H121 119.9 no
C13 C12 H121 121.6 no
C12 C13 S14 117.5(2) yes
C12 C13 C26 120.2(3) yes
S14 C13 C26 122.0(2) yes
C13 S14 C15 102.96(13) yes
S14 C15 C16 118.7(2) yes
S14 C15 C27 121.5(2) yes
C16 C15 C27 119.6(3) yes
C15 C16 C17 120.1(3) yes
C15 C16 H161 120.9 no
C17 C16 H161 119.0 no
C16 C17 C18 121.9(3) yes
C16 C17 N63 119.3(3) yes
C18 C17 N63 118.8(3) yes
C17 C18 C19 118.6(3) yes
C17 C18 H181 120.2 no
C19 C18 H181 121.2 no
C18 C19 S20 118.2(2) yes
C18 C19 C27 120.6(3) yes
S20 C19 C27 121.1(2) yes
C19 S20 C21 103.01(13) yes
S20 C21 C22 117.9(2) yes
S20 C21 C28 122.2(2) yes
C22 C21 C28 119.7(3) yes
C21 C22 C23 119.3(3) yes
C21 C22 H221 121.2 no
C23 C22 H221 119.5 no
C22 C23 C24 121.9(3) yes
C22 C23 N66 119.1(3) yes
C24 C23 N66 118.9(3) yes
C1 C24 C23 119.2(3) yes
C1 C24 H241 120.4 no
C23 C24 H241 120.4 no
C7 C25 C3 119.9(2) yes
C7 C25 O29 119.2(3) yes
C3 C25 O29 120.9(2) yes
C13 C26 C9 119.8(3) yes
C13 C26 O36 119.2(3) yes
C9 C26 O36 121.0(3) yes
C15 C27 C19 119.2(3) yes
C15 C27 O43 120.8(3) yes
C19 C27 O43 119.9(3) yes
C1 C28 C21 119.4(3) yes
C1 C28 O50 119.8(2) yes
C21 C28 O50 120.7(3) yes
C25 O29 C30 114.9(2) yes
O29 C30 C31 107.1(2) yes
O29 C30 H302 110.3 no
C31 C30 H302 110.9 no
O29 C30 H301 109.2 no
C31 C30 H301 109.5 no
H302 C30 H301 109.8 no
C30 C31 C32 114.6(3) yes
C30 C31 H312 108.6 no
C32 C31 H312 108.5 no
C30 C31 H311 108.6 no
C32 C31 H311 108.9 no
H312 C31 H311 107.4 no
C30 C31 C132 106.3(3) yes
C30 C31 H312 108.6 no
C132 C31 H312 104.0 no
C30 C31 H311 108.6 no
C132 C31 H311 121.4 no
H312 C31 H311 107.4 no
C31 C32 C33 109.8(3) yes
C31 C32 H321 109.0 no
C33 C32 H321 103.4 no
C31 C32 H322 108.8 no
C33 C32 H322 115.3 no
H321 C32 H322 110.3 no
C32 C33 C34 110.5(4) yes
C32 C33 H331 115.0 no
C34 C33 H331 115.0 no
C32 C33 H332 102.8 no
C34 C33 H332 101.8 no
H331 C33 H332 110.3 no
C33 C34 C35 110.6(5) yes
C33 C34 H341 102.7 no
C35 C34 H341 108.2 no
C33 C34 H342 114.9 no
C35 C34 H342 109.5 no
H341 C34 H342 110.6 no
C34 C35 H351 111.7 no
C34 C35 H353 110.6 no
H351 C35 H353 110.6 no
C34 C35 H352 107.0 no
H351 C35 H352 108.4 no
H353 C35 H352 108.3 no
C26 O36 C37 111.6(3) yes
C26 O36 C137 123.3(7) yes
O36 C37 C38 109.8(4) yes
O36 C37 H371 110.8 no
C38 C37 H371 109.4 no
O36 C37 H372 109.2 no
C38 C37 H372 108.8 no
H371 C37 H372 108.8 no
C37 C38 C39 114.8(4) yes
C37 C38 H381 108.8 no
C39 C38 H381 108.1 no
C37 C38 H382 107.3 no
C39 C38 H382 106.6 no
H381 C38 H382 111.2 no
C38 C39 C40 115.2(4) yes
C38 C39 H392 102.5 no
C40 C39 H392 106.7 no
C38 C39 H391 109.1 no
C40 C39 H391 110.7 no
H392 C39 H391 112.3 no
C39 C40 C41 114.6(5) yes
C39 C40 H402 110.8 no
C41 C40 H402 108.5 no
C39 C40 H401 108.9 no
C41 C40 H401 104.4 no
H402 C40 H401 109.4 no
C40 C41 C42 112.5(5) yes
C40 C41 H411 111.1 no
C42 C41 H411 109.7 no
C40 C41 H412 106.8 no
C42 C41 H412 108.2 no
H411 C41 H412 108.3 no
C41 C42 H422 108.1 no
C41 C42 H421 110.0 no
H422 C42 H421 108.0 no
C41 C42 H423 108.4 no
H422 C42 H423 111.0 no
H421 C42 H423 111.3 no
C27 O43 C44 114.0(3) yes
C27 O43 C144 113.0(5) yes
O43 C44 C45 106.0(4) yes
O43 C44 H441 111.5 no
C45 C44 H441 111.8 no
O43 C44 H442 109.0 no
C45 C44 H442 108.2 no
H441 C44 H442 110.2 no
C44 C45 C46 112.7(4) yes
C44 C45 H451 107.0 no
C46 C45 H451 107.4 no
C44 C45 H452 109.7 no
C46 C45 H452 112.1 no
H451 C45 H452 107.7 no
C45 C46 C47 110.8(4) yes
C45 C46 H462 110.9 no
C47 C46 H462 110.6 no
C45 C46 H461 108.5 no
C47 C46 H461 108.6 no
H462 C46 H461 107.3 no
C46 C47 C48 110.3(5) yes
C46 C47 H472 110.0 no
C48 C47 H472 108.3 no
C46 C47 H471 110.4 no
C48 C47 H471 109.8 no
H472 C47 H471 107.9 no
C47 C48 C49 112.4(6) yes
C47 C48 H481 108.3 no
C49 C48 H481 112.0 no
C47 C48 H482 107.0 no
C49 C48 H482 104.9 no
H481 C48 H482 112.1 no
C48 C49 H492 108.2 no
C48 C49 H491 108.1 no
H492 C49 H491 110.9 no
C48 C49 H493 109.5 no
H492 C49 H493 109.2 no
H491 C49 H493 110.9 no
C28 O50 C51 116.2(2) yes
O50 C51 C52 105.8(2) yes
O50 C51 H512 110.4 no
C52 C51 H512 112.3 no
O50 C51 H511 111.1 no
C52 C51 H511 109.8 no
H512 C51 H511 107.5 no
C51 C52 C53 109.4(4) yes
C51 C52 H522 110.1 no
C53 C52 H522 111.1 no
C51 C52 H521 110.4 no
C53 C52 H521 108.3 no
H522 C52 H521 107.6 no
C51 C52 C153 115.7(5) yes
C51 C52 H522 110.1 no
C153 C52 H522 107.1 no
C51 C52 H521 110.4 no
C153 C52 H521 105.6 no
H522 C52 H521 107.6 no
C52 C53 C54 109.4(5) yes
C52 C53 H532 108.1 no
C54 C53 H532 107.7 no
C52 C53 H531 111.1 no
C54 C53 H531 111.9 no
H532 C53 H531 108.5 no
C53 C54 C55 109.6(5) yes
C53 C54 H542 113.2 no
C55 C54 H542 108.1 no
C53 C54 H541 107.5 no
C55 C54 H541 109.3 no
H542 C54 H541 109.1 no
C54 C55 C56 109.4(6) yes
C54 C55 H551 108.6 no
C56 C55 H551 112.9 no
C54 C55 H552 107.9 no
C56 C55 H552 107.6 no
H551 C55 H552 110.4 no
C55 C56 H562 107.5 no
C55 C56 H561 106.5 no
H562 C56 H561 110.5 no
C55 C56 H563 110.4 no
H562 C56 H563 111.0 no
H561 C56 H563 110.8 no
C5 N57 O58 118.6(3) yes
C5 N57 O59 118.0(3) yes
O58 N57 O59 123.4(3) yes
C11 N60 O61 117.7(3) yes
C11 N60 O62 117.4(3) yes
O61 N60 O62 124.9(3) yes
C17 N63 O64 118.7(3) yes
C17 N63 O65 118.3(3) yes
O64 N63 O65 123.0(3) yes
C23 N66 O67 117.9(3) yes
C23 N66 O68 117.7(3) yes
O67 N66 O68 124.4(3) yes
C31 C132 C133 112.3(3) yes
C31 C132 H1322 111.8 no
C133 C132 H1322 120.3 no
C31 C132 H1321 106.1 no
C133 C132 H1321 94.3 no
H1322 C132 H1321 109.6 no
C132 C133 C134 109.8(5) yes
C132 C133 H1332 96.0 no
C134 C133 H1332 96.8 no
C132 C133 H1331 120.1 no
C134 C133 H1331 119.9 no
H1332 C133 H1331 108.4 no
C133 C134 C135 109.5(8) yes
C133 C134 H1341 123.1 no
C135 C134 H1341 108.8 no
C133 C134 H1342 97.2 no
C135 C134 H1342 109.2 no
H1341 C134 H1342 107.9 no
C134 C135 H1352 110.5 no
C134 C135 H1353 107.3 no
H1352 C135 H1353 110.0 no
C134 C135 H1351 108.6 no
H1352 C135 H1351 110.2 no
H1353 C135 H1351 110.2 no
O36 C137 C138 103.6(8) yes
O36 C137 H1371 103.7 no
C138 C137 H1371 102.0 no
O36 C137 H1372 115.7 no
C138 C137 H1372 120.6 no
H1371 C137 H1372 109.4 no
C137 C138 C139 108.9(9) yes
C137 C138 H1381 117.8 no
C139 C138 H1381 116.5 no
C137 C138 H1382 98.9 no
C139 C138 H1382 101.9 no
H1381 C138 H1382 110.1 no
C138 C139 C140 104.4(9) yes
C138 C139 H1391 107.1 no
C140 C139 H1391 107.3 no
C138 C139 H1392 118.4 no
C140 C139 H1392 109.4 no
H1391 C139 H1392 109.7 no
C139 C140 C141 111.8(9) yes
C139 C140 H1402 113.3 no
C141 C140 H1402 110.2 no
C139 C140 H1401 107.0 no
C141 C140 H1401 105.0 no
H1402 C140 H1401 109.1 no
C140 C141 C142 106.6(9) yes
C140 C141 H1412 106.1 no
C142 C141 H1412 105.2 no
C140 C141 H1411 113.6 no
C142 C141 H1411 115.5 no
H1412 C141 H1411 109.2 no
C141 C142 H1421 104.6 no
C141 C142 H1422 110.0 no
H1421 C142 H1422 113.5 no
C141 C142 H1423 98.9 no
H1421 C142 H1423 113.8 no
H1422 C142 H1423 114.4 no
O43 C144 C145 109.4(8) yes
O43 C144 H1441 110.5 no
C145 C144 H1441 110.3 no
O43 C144 H1442 109.2 no
C145 C144 H1442 108.3 no
H1441 C144 H1442 108.9 no
C144 C145 C146 111.9(8) yes
C144 C145 H1451 109.1 no
C146 C145 H1451 110.0 no
C144 C145 H1452 108.4 no
C146 C145 H1452 108.2 no
H1451 C145 H1452 109.2 no
C145 C146 C147 110.1(7) yes
C145 C146 H1461 108.6 no
C147 C146 H1461 108.3 no
C145 C146 H1462 110.0 no
C147 C146 H1462 110.3 no
H1461 C146 H1462 109.5 no
C146 C147 C148 111.5(8) yes
C146 C147 H1472 110.4 no
C148 C147 H1472 109.8 no
C146 C147 H1471 108.7 no
C148 C147 H1471 106.7 no
H1472 C147 H1471 109.7 no
C147 C148 C149 106.1(8) yes
C147 C148 H1482 108.8 no
C149 C148 H1482 108.4 no
C147 C148 H1481 112.5 no
C149 C148 H1481 111.9 no
H1482 C148 H1481 109.0 no
C148 C149 H1491 109.3 no
C148 C149 H1492 111.4 no
H1491 C149 H1492 109.5 no
C148 C149 H1493 108.1 no
H1491 C149 H1493 109.3 no
H1492 C149 H1493 109.2 no
C52 C153 C154 111.1(6) yes
C52 C153 H1531 111.0 no
C154 C153 H1531 109.2 no
C52 C153 H1532 106.8 no
C154 C153 H1532 109.0 no
H1531 C153 H1532 109.7 no
C153 C154 C155 114.2(7) yes
C153 C154 H1542 109.2 no
C155 C154 H1542 110.2 no
C153 C154 H1541 107.7 no
C155 C154 H1541 105.7 no
H1542 C154 H1541 109.7 no
C154 C155 C156 109.9(8) yes
C154 C155 H1551 110.5 no
C156 C155 H1551 111.2 no
C154 C155 H1552 109.9 no
C156 C155 H1552 106.6 no
H1551 C155 H1552 108.7 no
C155 C156 H1561 111.6 no
C155 C156 H1563 106.0 no
H1561 C156 H1563 109.7 no
C155 C156 H1562 110.2 no
H1561 C156 H1562 110.0 no
H1563 C156 H1562 109.2 no

loop_
_geom_bond_atom_site_label_1
_geom_bond_atom_site_label_2
_geom_bond_distance
_geom_bond_publ_flag
C1 S2 1.769(3) yes
C1 C24 1.380(4) yes
C1 C28 1.404(4) yes
S2 C3 1.772(3) yes
C3 C4 1.394(4) yes
C3 C25 1.388(4) yes
C4 C5 1.372(4) yes
C4 H41 0.929 no
C5 C6 1.374(4) yes
C5 N57 1.463(4) yes
C6 C7 1.391(4) yes
C6 H61 0.928 no
C7 S8 1.765(3) yes
C7 C25 1.406(4) yes
S8 C9 1.771(3) yes
C9 C10 1.393(4) yes
C9 C26 1.396(4) yes
C10 C11 1.373(4) yes
C10 H101 0.930 no
C11 C12 1.381(5) yes
C11 N60 1.476(4) yes
C12 C13 1.389(4) yes
C12 H121 0.939 no
C13 S14 1.772(3) yes
C13 C26 1.399(4) yes
S14 C15 1.776(3) yes
C15 C16 1.371(4) yes
C15 C27 1.411(4) yes
C16 C17 1.380(4) yes
C16 H161 0.936 no
C17 C18 1.384(4) yes
C17 N63 1.460(4) yes
C18 C19 1.383(4) yes
C18 H181 0.933 no
C19 S20 1.766(3) yes
C19 C27 1.405(4) yes
S20 C21 1.769(3) yes
C21 C22 1.389(4) yes
C21 C28 1.402(4) yes
C22 C23 1.384(4) yes
C22 H221 0.914 no
C23 C24 1.374(4) yes
C23 N66 1.467(4) yes
C24 H241 0.942 no
C25 O29 1.361(3) yes
C26 O36 1.363(3) yes
C27 O43 1.361(4) yes
C28 O50 1.364(3) yes
O29 C30 1.446(3) yes
C30 C31 1.520(3) yes
C30 H302 0.989 no
C30 H301 0.983 no
C31 C32 1.526(3) yes
C31 H312 0.965 no
C31 H311 0.960 no
C31 C132 1.538(3) yes
C31 H312 0.965 no
C31 H311 0.960 no
C32 C33 1.544(3) yes
C32 H321 0.988 no
C32 H322 0.985 no
C33 C34 1.530(4) yes
C33 H331 0.977 no
C33 H332 0.980 no
C34 C35 1.536(5) yes
C34 H341 0.986 no
C34 H342 0.978 no
C35 H351 0.965 no
C35 H353 0.979 no
C35 H352 0.973 no
O36 C37 1.454(4) yes
O36 C137 1.436(5) yes
C37 C38 1.525(4) yes
C37 H371 0.990 no
C37 H372 1.000 no
C38 C39 1.515(4) yes
C38 H381 0.997 no
C38 H382 0.985 no
C39 C40 1.536(4) yes
C39 H392 0.971 no
C39 H391 0.990 no
C40 C41 1.531(5) yes
C40 H402 0.995 no
C40 H401 0.993 no
C41 C42 1.538(4) yes
C41 H411 1.006 no
C41 H412 0.994 no
C42 H422 0.994 no
C42 H421 0.989 no
C42 H423 0.973 no
O43 C44 1.462(4) yes
O43 C144 1.449(5) yes
C44 C45 1.524(4) yes
C44 H441 0.974 no
C44 H442 0.984 no
C45 C46 1.540(4) yes
C45 H451 0.984 no
C45 H452 0.970 no
C46 C47 1.546(4) yes
C46 H462 0.989 no
C46 H461 0.967 no
C47 C48 1.539(5) yes
C47 H472 0.974 no
C47 H471 0.968 no
C48 C49 1.541(5) yes
C48 H481 0.985 no
C48 H482 0.980 no
C49 H492 0.973 no
C49 H491 0.976 no
C49 H493 0.984 no
O50 C51 1.444(3) yes
C51 C52 1.533(4) yes
C51 H512 0.974 no
C51 H511 1.005 no
C52 C53 1.523(5) yes
C52 H522 0.963 no
C52 H521 0.959 no
C52 C153 1.537(5) yes
C52 H522 0.963 no
C52 H521 0.959 no
C53 C54 1.540(5) yes
C53 H532 1.016 no
C53 H531 1.007 no
C54 C55 1.525(5) yes
C54 H542 0.982 no
C54 H541 0.979 no
C55 C56 1.532(5) yes
C55 H551 0.995 no
C55 H552 0.994 no
C56 H562 0.974 no
C56 H561 0.975 no
C56 H563 0.969 no
N57 O58 1.222(3) yes
N57 O59 1.220(4) yes
N60 O61 1.227(4) yes
N60 O62 1.219(4) yes
N63 O64 1.215(4) yes
N63 O65 1.223(4) yes
N66 O67 1.221(4) yes
N66 O68 1.223(4) yes
C132 C133 1.543(3) yes
C132 H1322 0.983 no
C132 H1321 0.980 no
C133 C134 1.538(5) yes
C133 H1332 0.983 no
C133 H1331 0.962 no
C134 C135 1.540(5) yes
C134 H1341 0.988 no
C134 H1342 0.976 no
C135 H1352 0.966 no
C135 H1353 0.971 no
C135 H1351 0.972 no
C137 C138 1.517(5) yes
C137 H1371 0.971 no
C137 H1372 0.978 no
C138 C139 1.528(5) yes
C138 H1381 0.972 no
C138 H1382 0.970 no
C139 C140 1.533(5) yes
C139 H1391 0.974 no
C139 H1392 0.974 no
C140 C141 1.536(5) yes
C140 H1402 0.972 no
C140 H1401 0.976 no
C141 C142 1.540(5) yes
C141 H1412 0.967 no
C141 H1411 0.970 no
C142 H1421 1.209 no
C142 H1422 1.203 no
C142 H1423 1.211 no
C144 C145 1.525(5) yes
C144 H1441 0.970 no
C144 H1442 0.972 no
C145 C146 1.540(5) yes
C145 H1451 0.975 no
C145 H1452 0.974 no
C146 C147 1.540(5) yes
C146 H1461 0.976 no
C146 H1462 0.972 no
C147 C148 1.541(5) yes
C147 H1472 0.973 no
C147 H1471 0.974 no
C148 C149 1.542(5) yes
C148 H1482 0.974 no
C148 H1481 0.968 no
C149 H1491 0.964 no
C149 H1492 0.962 no
C149 H1493 0.963 no
C153 C154 1.548(5) yes
C153 H1531 0.994 no
C153 H1532 0.992 no
C154 C155 1.547(5) yes
C154 H1542 0.977 no
C154 H1541 0.968 no
C155 C156 1.535(5) yes
C155 H1551 0.979 no
C155 H1552 0.970 no
C156 H1561 0.988 no
C156 H1563 0.990 no
C156 H1562 0.988 no

loop_
_geom_hbond_atom_site_label_D
_geom_hbond_atom_site_label_H
_geom_hbond_atom_site_label_A
_geom_hbond_site_symmetry_A
_geom_hbond_angle_DHA
_geom_hbond_distance_DH
_geom_hbond_distance_HA
_geom_hbond_distance_DA
_geom_hbond_publ_flag
C6 H61 O64 3_554 173 0.928 2.582 3.505(8) yes
C12 H121 O65 4_656 160 0.939 2.410 3.307(4) yes
C18 H181 O58 3_555 171 0.933 2.586 3.511(7) yes
C40 H402 O65 . 163 0.995 2.598 3.563(17) yes
C139 H1391 N60 2_666 138 0.974 2.463 3.249(17) yes
C30 H302 O68 3_564 147 0.989 2.571 3.443(17) yes
C132 H1322 O68 3_564 152 0.983 2.503 3.403(17) yes
